data_7228850
loop_
_publ_author_name
'Liu, Jiaming'
'Qian, Siran'
'Su, Zhenjie'
'Wang, Cunde'

_publ_section_title
;
 DBU-mediated [4 + 2] annulations of donor--acceptor cyclopropanes with
 3-aryl-2-cyanoacrylates for the synthesis of fully substituted anilines
;
_journal_issue 61
_journal_name_full 'RSC Adv.'
_journal_page_first 38342
_journal_paper_doi 10.1039/C7RA07230A
_journal_volume 7
_journal_year 2017
_chemical_formula_moiety 'C29 H20 Br N3 O'
_chemical_formula_sum 'C29 H20 Br N3 O'
_chemical_formula_weight 506.38
_chemical_name_systematic
; 
 ? 
;
_space_group_IT_number 14
_symmetry_cell_setting monoclinic
_symmetry_space_group_name_Hall '-P 2ybc'
_symmetry_space_group_name_H-M 'P 1 21/c 1'
_atom_sites_solution_hydrogens geom
_atom_sites_solution_primary direct
_atom_sites_solution_secondary difmap
_audit_creation_method SHELXL-97
_audit_update_record
;
2017-04-06 deposited with the CCDC.
2017-07-31 downloaded from the CCDC.
;
_cell_angle_alpha 90.00
_cell_angle_beta 94.984(2)
_cell_angle_gamma 90.00
_cell_formula_units_Z 4
_cell_length_a 8.6727(5)
_cell_length_b 21.9456(14)
_cell_length_c 12.5567(7)
_cell_measurement_reflns_used 7244
_cell_measurement_temperature 296
_cell_measurement_theta_max 25.12
_cell_measurement_theta_min 2.36
_cell_volume 2380.9(2)
_computing_cell_refinement 'Bruker SMART'
_computing_data_collection 'Bruker SMART'
_computing_data_reduction 'Bruker SAINT'
_computing_molecular_graphics 'Bruker SHELXTL'
_computing_publication_material 'Bruker SHELXTL'
_computing_structure_refinement 'Bruker SHELXTL'
_computing_structure_solution 'Bruker SHELXTL'
_diffrn_ambient_temperature 296
_diffrn_measured_fraction_theta_full 0.997
_diffrn_measured_fraction_theta_max 0.997
_diffrn_measurement_device_type 'CCD area detector'
_diffrn_measurement_method 'phi and omega scans'
_diffrn_radiation_monochromator graphite
_diffrn_radiation_source 'sealed tube'
_diffrn_radiation_type MoK\a
_diffrn_radiation_wavelength 0.71073
_diffrn_reflns_av_R_equivalents 0.0391
_diffrn_reflns_av_sigmaI/netI 0.0370
_diffrn_reflns_limit_h_max 10
_diffrn_reflns_limit_h_min -10
_diffrn_reflns_limit_k_max 21
_diffrn_reflns_limit_k_min -26
_diffrn_reflns_limit_l_max 14
_diffrn_reflns_limit_l_min -14
_diffrn_reflns_number 20655
_diffrn_reflns_theta_full 25.00
_diffrn_reflns_theta_max 25.00
_diffrn_reflns_theta_min 1.87
_exptl_absorpt_coefficient_mu 1.754
_exptl_crystal_colour colorless
_exptl_crystal_density_diffrn 1.413
_exptl_crystal_density_method 'not measured'
_exptl_crystal_description block
_exptl_crystal_F_000 1032
_exptl_crystal_size_max 0.35
_exptl_crystal_size_mid 0.33
_exptl_crystal_size_min 0.3
_refine_diff_density_max 1.135
_refine_diff_density_min -0.490
_refine_diff_density_rms 0.059
_refine_ls_extinction_method none
_refine_ls_goodness_of_fit_ref 1.033
_refine_ls_hydrogen_treatment mixed
_refine_ls_matrix_type full
_refine_ls_number_parameters 309
_refine_ls_number_reflns 4185
_refine_ls_number_restraints 0
_refine_ls_restrained_S_all 1.033
_refine_ls_R_factor_all 0.0838
_refine_ls_R_factor_gt 0.0549
_refine_ls_shift/su_max 0.000
_refine_ls_shift/su_mean 0.000
_refine_ls_structure_factor_coef Fsqd
_refine_ls_weighting_details 'calc w=1/[\s^2^(Fo^2^)+(0.0730P)^2^+3.0208P] where P=(Fo^2^+2Fc^2^)/3'
_refine_ls_weighting_scheme calc
_refine_ls_wR_factor_gt 0.1431
_refine_ls_wR_factor_ref 0.1590
_reflns_number_gt 2943
_reflns_number_total 4198
_reflns_threshold_expression >2sigma(I)
_cod_data_source_file c7ra07230a2.cif
_cod_data_source_block 001
_cod_depositor_comments
;
The following automatic conversions were performed:

'_symmetry_cell_setting' value 'Monoclinic' changed to 'monoclinic'
according to
/home/data/users/saulius/crontab/automatic-downloads/rss-feeds/RSC/lib/dictionaries/cif_core.dic
dictionary named 'cif_core.dic' version 2.4.2 from 2011-04-26.

Automatic conversion script
Id: cif_fix_values 4973 2017-02-22 13:04:09Z antanas 
;
_cod_original_sg_symbol_H-M 'P2(1)/c  '
_cod_database_code 7228850

loop_
_symmetry_equiv_pos_as_xyz
'x, y, z'
'-x, y+1/2, -z+1/2'
'-x, -y, -z'
'x, -y-1/2, z-1/2'

loop_
_atom_site_label
_atom_site_type_symbol
_atom_site_fract_x
_atom_site_fract_y
_atom_site_fract_z
_atom_site_U_iso_or_equiv
_atom_site_adp_type
_atom_site_occupancy
_atom_site_symmetry_multiplicity
_atom_site_calc_flag
_atom_site_refinement_flags
Br1 Br 0.09002(6) 0.26883(3) -0.25685(4) 0.0764(2) Uani 1 1 d .
O1 O 0.5726(4) 0.44311(15) 0.0793(2) 0.0663(9) Uani 1 1 d .
C3 C 0.6099(5) 0.31372(18) 0.3528(3) 0.0487(10) Uani 1 1 d .
C4 C 0.7097(5) 0.31571(18) 0.1756(3) 0.0485(10) Uani 1 1 d .
C5 C 0.4871(4) 0.37801(17) 0.2109(3) 0.0431(9) Uani 1 1 d .
C6 C 0.3764(4) 0.39965(19) 0.2764(3) 0.0468(10) Uani 1 1 d .
N1 N 0.7164(5) 0.27170(17) 0.3878(3) 0.0685(11) Uani 1 1 d .
H1A H 0.7809 0.2580 0.3454 0.082 Uiso 1 1 calc R
H1B H 0.7196 0.2587 0.4525 0.082 Uiso 1 1 calc R
C8 C 0.4882(5) 0.40134(19) 0.0973(3) 0.0465(9) Uani 1 1 d .
C9 C 0.2135(5) 0.3098(2) -0.1472(3) 0.0537(11) Uani 1 1 d .
C10 C 0.6003(4) 0.33644(18) 0.2474(3) 0.0435(9) Uani 1 1 d .
C11 C 0.2540(5) 0.4426(2) 0.2308(3) 0.0529(11) Uani 1 1 d .
C12 C 0.3052(6) 0.3183(2) 0.0352(3) 0.0614(12) Uani 1 1 d .
H12 H 0.3087 0.3037 0.1049 0.074 Uiso 1 1 calc R
C13 C 0.2861(6) 0.4059(2) 0.4624(4) 0.0587(12) Uani 1 1 d .
N3 N 0.7960(5) 0.30003(19) 0.1176(3) 0.0633(10) Uani 1 1 d .
C15 C 0.3895(4) 0.37013(17) 0.0130(3) 0.0433(9) Uani 1 1 d .
C16 C 0.5030(5) 0.33889(19) 0.4204(3) 0.0506(10) Uani 1 1 d .
C17 C 0.5151(6) 0.3205(2) 0.5309(4) 0.0595(12) Uani 1 1 d .
C18 C 0.2855(5) 0.5034(2) 0.2198(3) 0.0587(11) Uani 1 1 d .
H18 H 0.3819 0.5187 0.2448 0.070 Uiso 1 1 calc R
C19 C 0.3888(5) 0.38055(19) 0.3836(3) 0.0497(10) Uani 1 1 d .
C20 C 0.0315(6) 0.5185(3) 0.1340(4) 0.0712(14) Uani 1 1 d .
H20 H -0.0439 0.5439 0.1007 0.085 Uiso 1 1 calc R
C21 C 0.3825(5) 0.3908(2) -0.0916(3) 0.0565(11) Uani 1 1 d .
H21 H 0.4372 0.4256 -0.1079 0.068 Uiso 1 1 calc R
C22 C 0.2955(5) 0.3605(2) -0.1714(3) 0.0624(12) Uani 1 1 d .
H22 H 0.2923 0.3743 -0.2416 0.075 Uiso 1 1 calc R
N2 N 0.5282(6) 0.3058(2) 0.6181(3) 0.0800(13) Uani 1 1 d .
C24 C 0.1092(5) 0.4207(2) 0.1923(4) 0.0644(12) Uani 1 1 d .
H24 H 0.0872 0.3794 0.1990 0.077 Uiso 1 1 calc R
C25 C -0.0019(6) 0.4589(3) 0.1446(4) 0.0759(15) Uani 1 1 d .
H25 H -0.0987 0.4438 0.1200 0.091 Uiso 1 1 calc R
C26 C 0.2164(6) 0.2884(2) -0.0453(4) 0.0671(13) Uani 1 1 d .
H26 H 0.1595 0.2541 -0.0300 0.081 Uiso 1 1 calc R
C27 C 0.1708(7) 0.5431(2) 0.1699(4) 0.0677(14) Uani 1 1 d .
C28 C 0.1323(6) 0.3891(2) 0.4601(4) 0.0708(14) Uani 1 1 d .
H28 H 0.0905 0.3614 0.4095 0.085 Uiso 1 1 calc R
C29 C 0.0392(6) 0.4146(3) 0.5359(5) 0.0818(18) Uani 1 1 d .
C31 C 0.3445(7) 0.4467(2) 0.5384(4) 0.0755(15) Uani 1 1 d .
H31 H 0.4486 0.4572 0.5413 0.091 Uiso 1 1 calc R
C32 C 0.1010(10) 0.4564(3) 0.6079(5) 0.096(2) Uani 1 1 d .
H32 H 0.0380 0.4740 0.6558 0.115 Uiso 1 1 calc R
C33 C 0.2509(9) 0.4727(3) 0.6114(5) 0.094(2) Uani 1 1 d .
H33 H 0.2917 0.5008 0.6616 0.113 Uiso 1 1 calc R
C34 C 0.2070(8) 0.6087(3) 0.1559(6) 0.100(2) Uani 1 1 d .
H34A H 0.2634 0.6137 0.0940 0.150 Uiso 1 1 calc R
H34B H 0.2685 0.6232 0.2180 0.150 Uiso 1 1 calc R
H34C H 0.1124 0.6315 0.1467 0.150 Uiso 1 1 calc R
C35 C -0.1197(8) 0.3975(4) 0.5372(6) 0.126(3) Uani 1 1 d .
H35A H -0.1265 0.3599 0.5757 0.189 Uiso 1 1 calc R
H35B H -0.1646 0.3922 0.4652 0.189 Uiso 1 1 calc R
H35C H -0.1746 0.4288 0.5716 0.189 Uiso 1 1 calc R

loop_
_atom_site_aniso_label
_atom_site_aniso_U_11
_atom_site_aniso_U_22
_atom_site_aniso_U_33
_atom_site_aniso_U_23
_atom_site_aniso_U_13
_atom_site_aniso_U_12
Br1 0.0815(4) 0.0850(4) 0.0608(3) -0.0196(3) -0.0046(3) 0.0021(3)
O1 0.077(2) 0.064(2) 0.0578(19) 0.0116(15) 0.0053(16) -0.0173(18)
C3 0.056(3) 0.045(2) 0.045(2) 0.0009(18) 0.0044(19) 0.004(2)
C4 0.053(3) 0.047(2) 0.045(2) 0.0040(19) 0.000(2) 0.003(2)
C5 0.050(2) 0.042(2) 0.038(2) -0.0004(17) 0.0073(17) -0.0011(18)
C6 0.048(2) 0.048(2) 0.045(2) 0.0059(18) 0.0102(18) 0.0069(19)
N1 0.086(3) 0.070(3) 0.051(2) 0.0132(19) 0.012(2) 0.035(2)
C8 0.049(2) 0.044(2) 0.048(2) 0.0050(18) 0.0109(18) 0.006(2)
C9 0.057(3) 0.060(3) 0.044(2) -0.005(2) 0.0054(19) 0.006(2)
C10 0.049(2) 0.044(2) 0.039(2) -0.0011(17) 0.0091(17) 0.0013(19)
C11 0.064(3) 0.055(3) 0.042(2) 0.0053(19) 0.018(2) 0.013(2)
C12 0.084(3) 0.060(3) 0.041(2) 0.007(2) 0.008(2) -0.013(2)
C13 0.074(3) 0.053(3) 0.053(3) 0.019(2) 0.025(2) 0.018(2)
N3 0.065(2) 0.072(3) 0.055(2) -0.001(2) 0.016(2) 0.016(2)
C15 0.045(2) 0.044(2) 0.043(2) 0.0031(17) 0.0112(17) 0.0072(18)
C16 0.063(3) 0.050(2) 0.039(2) 0.0065(18) 0.0101(19) 0.005(2)
C17 0.076(3) 0.056(3) 0.049(3) 0.008(2) 0.016(2) 0.017(2)
C18 0.064(3) 0.061(3) 0.053(3) 0.005(2) 0.017(2) 0.012(2)
C19 0.057(3) 0.047(2) 0.046(2) 0.0026(19) 0.0142(19) 0.008(2)
C20 0.067(3) 0.099(4) 0.049(3) 0.005(3) 0.012(2) 0.029(3)
C21 0.060(3) 0.060(3) 0.050(3) 0.014(2) 0.010(2) 0.000(2)
C22 0.070(3) 0.078(3) 0.038(2) 0.011(2) 0.002(2) 0.003(3)
N2 0.110(4) 0.081(3) 0.050(3) 0.015(2) 0.019(2) 0.028(3)
C24 0.061(3) 0.077(3) 0.055(3) 0.005(2) 0.007(2) 0.014(3)
C25 0.071(3) 0.101(5) 0.055(3) -0.004(3) 0.002(2) 0.011(3)
C26 0.085(4) 0.060(3) 0.057(3) 0.000(2) 0.009(2) -0.019(3)
C27 0.094(4) 0.057(3) 0.058(3) 0.014(2) 0.034(3) 0.020(3)
C28 0.078(3) 0.078(3) 0.058(3) 0.021(3) 0.019(3) 0.024(3)
C29 0.065(3) 0.105(5) 0.081(4) 0.046(4) 0.039(3) 0.037(3)
C31 0.114(4) 0.055(3) 0.063(3) 0.005(2) 0.040(3) 0.007(3)
C32 0.149(7) 0.083(4) 0.062(4) 0.008(3) 0.045(4) 0.047(4)
C33 0.139(6) 0.072(4) 0.078(4) 0.015(3) 0.052(4) 0.021(4)
C34 0.111(5) 0.070(4) 0.124(5) 0.012(4) 0.037(4) 0.021(3)
C35 0.105(5) 0.151(7) 0.124(6) 0.004(5) 0.020(5) 0.009(5)

loop_
_atom_type_symbol
_atom_type_description
_atom_type_scat_dispersion_real
_atom_type_scat_dispersion_imag
_atom_type_scat_source
C C 0.0033 0.0016 'International Tables Vol C Tables 4.2.6.8 and 6.1.1.4'
H H 0.0000 0.0000 'International Tables Vol C Tables 4.2.6.8 and 6.1.1.4'
N N 0.0061 0.0033 'International Tables Vol C Tables 4.2.6.8 and 6.1.1.4'
O O 0.0106 0.0060 'International Tables Vol C Tables 4.2.6.8 and 6.1.1.4'
Br Br -0.2901 2.4595 'International Tables Vol C Tables 4.2.6.8 and 6.1.1.4'

loop_
_geom_angle_atom_site_label_1
_geom_angle_atom_site_label_2
_geom_angle_atom_site_label_3
_geom_angle
N1 C3 C10 122.0(4)
N1 C3 C16 122.2(4)
C10 C3 C16 115.8(4)
N3 C4 C10 178.9(5)
C10 C5 C6 122.0(3)
C10 C5 C8 118.0(3)
C6 C5 C8 119.9(3)
C5 C6 C19 117.5(4)
C5 C6 C11 119.3(3)
C19 C6 C11 123.2(3)
O1 C8 C15 122.9(4)
O1 C8 C5 119.1(4)
C15 C8 C5 117.9(4)
C26 C9 C22 121.4(4)
C26 C9 Br1 118.8(4)
C22 C9 Br1 119.7(3)
C5 C10 C3 121.6(3)
C5 C10 C4 119.2(3)
C3 C10 C4 119.2(4)
C18 C11 C24 118.9(4)
C18 C11 C6 120.7(4)
C24 C11 C6 120.2(4)
C26 C12 C15 120.7(4)
C31 C13 C28 119.1(4)
C31 C13 C19 119.8(5)
C28 C13 C19 121.1(5)
C21 C15 C12 118.4(4)
C21 C15 C8 120.3(4)
C12 C15 C8 121.3(4)
C19 C16 C3 122.5(4)
C19 C16 C17 119.5(4)
C3 C16 C17 118.0(4)
N2 C17 C16 178.4(5)
C11 C18 C27 120.1(5)
C16 C19 C6 120.3(4)
C16 C19 C13 118.1(4)
C6 C19 C13 121.5(4)
C25 C20 C27 122.9(5)
C22 C21 C15 120.6(4)
C9 C22 C21 119.7(4)
C25 C24 C11 121.1(5)
C20 C25 C24 119.1(5)
C9 C26 C12 119.1(4)
C20 C27 C18 117.8(5)
C20 C27 C34 122.4(5)
C18 C27 C34 119.8(5)
C13 C28 C29 119.1(6)
C32 C29 C28 119.9(6)
C32 C29 C35 119.5(6)
C28 C29 C35 120.6(7)
C13 C31 C33 121.4(6)
C33 C32 C29 121.5(6)
C32 C33 C31 119.0(7)

loop_
_geom_bond_atom_site_label_1
_geom_bond_atom_site_label_2
_geom_bond_distance
Br1 C9 1.896(4)
O1 C8 1.206(5)
C3 N1 1.351(5)
C3 C10 1.410(5)
C3 C16 1.422(6)
C4 N3 1.141(5)
C4 C10 1.438(6)
C5 C10 1.389(5)
C5 C6 1.400(5)
C5 C8 1.517(5)
C6 C19 1.406(6)
C6 C11 1.497(6)
C8 C15 1.471(6)
C9 C26 1.362(6)
C9 C22 1.369(6)
C11 C18 1.371(6)
C11 C24 1.392(6)
C12 C26 1.382(6)
C12 C15 1.392(6)
C13 C31 1.373(7)
C13 C28 1.382(7)
C13 C19 1.495(6)
C15 C21 1.386(5)
C16 C19 1.397(6)
C16 C17 1.440(6)
C17 N2 1.137(6)
C18 C27 1.427(7)
C20 C25 1.348(8)
C20 C27 1.365(8)
C21 C22 1.373(6)
C24 C25 1.375(7)
C27 C34 1.486(7)
C28 C29 1.416(7)
C29 C32 1.364(9)
C29 C35 1.430(8)
C31 C33 1.398(7)
C32 C33 1.346(9)
